data_7124109
loop_
_publ_author_name
'Lockett-Walters, Bruce'
'Trujillo, Cristina'
'Twamley, Brendan'
'Connon, Stephen'

_publ_section_title
;
 The base-catalysed Tamura cycloaddition reaction: calculation, mechanism,
 isolation of intermediates and asymmetric catalysis
;
_journal_name_full 'Chemical Communications'
_journal_paper_doi 10.1039/C9CC05064G
_journal_year 2019
_chemical_absolute_configuration ad
_chemical_formula_moiety 'C21 H17 N3 O7'
_chemical_formula_sum 'C21 H17 N3 O7'
_chemical_formula_weight 423.38
_space_group_crystal_system monoclinic
_space_group_IT_number 4
_space_group_name_Hall 'P 2yb'
_space_group_name_H-M_alt 'P 1 21 1'
_symmetry_space_group_name_Hall 'P 2yb'
_symmetry_space_group_name_H-M 'P 1 21 1'
_atom_sites_solution_hydrogens mixed
_atom_sites_solution_primary dual
_audit_creation_date 2019-02-11
_audit_creation_method
;
Olex2 1.2
(compiled 2018.05.29 svn.r3508 for OlexSys, GUI svn.r5506)
;
_audit_update_record
;
2019-07-03 deposited with the CCDC.    2019-09-02 downloaded from the CCDC.
;
_cell_angle_alpha 90
_cell_angle_beta 98.905(5)
_cell_angle_gamma 90
_cell_formula_units_Z 2
_cell_length_a 6.6218(12)
_cell_length_b 11.9315(18)
_cell_length_c 11.960(2)
_cell_measurement_reflns_used 1058
_cell_measurement_temperature 100(2)
_cell_measurement_theta_max 22.43
_cell_measurement_theta_min 3.11
_cell_volume 933.5(3)
_computing_cell_refinement 'SAINT v8.38A (Bruker, 2016)'
_computing_data_collection 'APEX 3 (Bruker, 2017) '
_computing_data_reduction 'SAINT v8.38A (Bruker, 2016)'
_computing_molecular_graphics 'Olex2 (Dolomanov et al., 2009)'
_computing_publication_material 'Olex2 (Dolomanov et al., 2009)'
_computing_structure_refinement 'XL (Sheldrick, 2008)'
_computing_structure_solution 'XT (Sheldrick, 2015)'
_diffrn_ambient_temperature 100(2)
_diffrn_detector 'CMOS area detector'
_diffrn_detector_area_resol_mean 5.12
_diffrn_detector_type 'Bruker PHOTON 50'
_diffrn_measured_fraction_theta_full 0.998
_diffrn_measured_fraction_theta_max 0.995
_diffrn_measurement_device 'three-circle diffractometer'
_diffrn_measurement_device_type 'Bruker D8 Quest ECO'
_diffrn_measurement_method '\w scans'
_diffrn_radiation_collimation '0.5 mm double-pinhole'
_diffrn_radiation_detector 'Bruker PHOTON 50'
_diffrn_radiation_monochromator graphite
_diffrn_radiation_probe x-ray
_diffrn_radiation_type MoK\a
_diffrn_radiation_wavelength 0.71073
_diffrn_reflns_av_R_equivalents 0.0425
_diffrn_reflns_av_unetI/netI 0.0370
_diffrn_reflns_Laue_measured_fraction_full 0.998
_diffrn_reflns_Laue_measured_fraction_max 0.995
_diffrn_reflns_limit_h_max 8
_diffrn_reflns_limit_h_min -8
_diffrn_reflns_limit_k_max 16
_diffrn_reflns_limit_k_min -16
_diffrn_reflns_limit_l_max 16
_diffrn_reflns_limit_l_min -16
_diffrn_reflns_number 19135
_diffrn_reflns_point_group_measured_fraction_full 0.999
_diffrn_reflns_point_group_measured_fraction_max 0.995
_diffrn_reflns_theta_full 25.242
_diffrn_reflns_theta_max 28.824
_diffrn_reflns_theta_min 3.114
_diffrn_source 'sealed X-ray tube'
_diffrn_source_type 'Siemens, KFF Mo 2K -90 C'
_exptl_absorpt_coefficient_mu 0.115
_exptl_absorpt_correction_T_max 0.7458
_exptl_absorpt_correction_T_min 0.7039
_exptl_absorpt_correction_type multi-scan
_exptl_absorpt_process_details
'SADABS-2016/2 (Bruker,2016/2) was used for absorption correction. wR2(int) was 0.0607 before and 0.0570 after correction. The Ratio of minimum to maximum transmission is 0.9438. The \l/2 correction factor is 0.00150.'
_exptl_crystal_colour colourless
_exptl_crystal_colour_primary colourless
_exptl_crystal_density_diffrn 1.506
_exptl_crystal_density_method 'not measured'
_exptl_crystal_description fragment
_exptl_crystal_F_000 440
_exptl_crystal_size_max 0.286
_exptl_crystal_size_mid 0.245
_exptl_crystal_size_min 0.109
_refine_diff_density_max 0.196
_refine_diff_density_min -0.202
_refine_diff_density_rms 0.048
_refine_ls_abs_structure_details
;
 Flack x determined using 1777 quotients [(I+)-(I-)]/[(I+)+(I-)]
 (Parsons, Flack and Wagner, Acta Cryst. B69 (2013) 249-259).
;
_refine_ls_abs_structure_Flack -0.2(4)
_refine_ls_extinction_method none
_refine_ls_goodness_of_fit_ref 1.030
_refine_ls_hydrogen_treatment mixed
_refine_ls_matrix_type full
_refine_ls_number_parameters 285
_refine_ls_number_reflns 4860
_refine_ls_number_restraints 2
_refine_ls_restrained_S_all 1.030
_refine_ls_R_factor_all 0.0450
_refine_ls_R_factor_gt 0.0347
_refine_ls_shift/su_max 0.000
_refine_ls_shift/su_mean 0.000
_refine_ls_structure_factor_coef Fsqd
_refine_ls_weighting_details 'w=1/[\s^2^(Fo^2^)+(0.0415P)^2^+0.0865P] where P=(Fo^2^+2Fc^2^)/3'
_refine_ls_weighting_scheme calc
_refine_ls_wR_factor_gt 0.0753
_refine_ls_wR_factor_ref 0.0802
_reflns_Friedel_coverage 0.912
_reflns_Friedel_fraction_full 0.999
_reflns_Friedel_fraction_max 0.995
_reflns_number_gt 4233
_reflns_number_total 4860
_reflns_threshold_expression 'I > 2\s(I)'
_cod_data_source_file c9cc05064g2.cif
_cod_data_source_block tcd1201
_cod_original_cell_volume 933.6(3)
_cod_database_code 7124109
_shelx_shelxl_version_number 2018/3
_shelx_space_group_comment
;
The symmetry employed for this shelxl refinement is uniquely defined
by the following loop, which should always be used as a source of
symmetry information in preference to the above space-group names.
They are only intended as comments.
;
_shelx_estimated_absorpt_t_max 0.988
_shelx_estimated_absorpt_t_min 0.968
_olex2_refinement_description
;
1. Fixed Uiso
 At 1.2 times of:
  All C(H) groups, All C(H,H) groups
 At 1.5 times of:
  All C(H,H,H) groups
2. Restrained distances
 N20-H20
 0.9 with sigma of 0.01
3.a Ternary CH refined with riding coordinates:
 C14(H14)
3.b Secondary CH2 refined with riding coordinates:
 C12(H12A,H12B), C17(H17A,H17B)
3.c Aromatic/amide H refined with riding coordinates:
 C4(H4), C5(H5), C7(H7), C8(H8), C24(H24), C25(H25), C27(H27), C28(H28)
3.d Idealised Me refined as rotating group:
 C1(H1A,H1B,H1C)
;
_olex2_exptl_crystal_mounting_method 'mounted in oil on a MiTeGen microloop'
_olex2_submission_original_sample_id BLEW515
_olex2_submission_special_instructions 'No special instructions were received'

loop_
_space_group_symop_operation_xyz
'x, y, z'
'-x, y+1/2, -z'

loop_
_atom_site_label
_atom_site_type_symbol
_atom_site_fract_x
_atom_site_fract_y
_atom_site_fract_z
_atom_site_U_iso_or_equiv
_atom_site_adp_type
_atom_site_occupancy
_atom_site_site_symmetry_order
_atom_site_calc_flag
_atom_site_refinement_flags_posn
O2 O -0.1389(3) 0.49347(14) 0.97073(14) 0.0214(4) Uani 1 1 d .
O11 O -0.1020(2) 0.64931(14) 0.49713(13) 0.0194(3) Uani 1 1 d .
O16 O 0.4235(2) 0.41414(14) 0.62526(13) 0.0203(3) Uani 1 1 d .
O19 O 0.5704(3) 0.21995(14) 0.40335(14) 0.0224(4) Uani 1 1 d .
O22 O -0.0051(2) 0.41272(15) 0.27714(13) 0.0187(3) Uani 1 1 d .
O30 O 0.7630(3) 0.78050(15) -0.01032(16) 0.0273(4) Uani 1 1 d .
O31 O 0.5465(3) 0.68478(19) -0.12589(15) 0.0343(5) Uani 1 1 d .
N9 N 0.1559(3) 0.52793(15) 0.56051(15) 0.0125(3) Uani 1 1 d .
N20 N 0.2897(3) 0.32112(16) 0.33817(17) 0.0167(4) Uani 1 1 d D
H20 H 0.221(4) 0.2570(16) 0.320(2) 0.025(7) Uiso 1 1 d D
N29 N 0.6245(3) 0.71163(18) -0.03073(17) 0.0214(4) Uani 1 1 d .
C1 C -0.2294(4) 0.3924(2) 1.0024(2) 0.0238(5) Uani 1 1 d .
H1A H -0.354207 0.376982 0.949046 0.036 Uiso 1 1 calc GR
H1B H -0.263349 0.400306 1.078869 0.036 Uiso 1 1 calc GR
H1C H -0.132927 0.330299 1.000955 0.036 Uiso 1 1 calc GR
C3 C -0.0739(3) 0.4950(2) 0.86766(18) 0.0164(4) Uani 1 1 d .
C4 C 0.0080(3) 0.59649(19) 0.83870(19) 0.0173(4) Uani 1 1 d .
H4 H 0.010631 0.658887 0.888243 0.021 Uiso 1 1 calc R
C5 C 0.0854(3) 0.60704(19) 0.73840(18) 0.0165(4) Uani 1 1 d .
H5 H 0.143878 0.675838 0.719416 0.020 Uiso 1 1 calc R
C6 C 0.0767(3) 0.51625(18) 0.66597(18) 0.0139(4) Uani 1 1 d .
C7 C -0.0058(3) 0.4155(2) 0.69293(18) 0.0167(4) Uani 1 1 d .
H7 H -0.010189 0.353885 0.642294 0.020 Uiso 1 1 calc R
C8 C -0.0829(3) 0.4039(2) 0.79454(18) 0.0176(4) Uani 1 1 d .
H8 H -0.140624 0.334903 0.813439 0.021 Uiso 1 1 calc R
C10 C 0.0521(3) 0.60094(18) 0.48013(18) 0.0139(4) Uani 1 1 d .
C12 C 0.1379(3) 0.61815(18) 0.37206(18) 0.0146(4) Uani 1 1 d .
H12A H 0.207572 0.691764 0.375909 0.017 Uiso 1 1 calc R
H12B H 0.022816 0.621236 0.308522 0.017 Uiso 1 1 calc R
C13 C 0.2883(3) 0.52850(18) 0.34568(18) 0.0127(4) Uani 1 1 d .
C14 C 0.4477(3) 0.50934(18) 0.45156(17) 0.0128(4) Uani 1 1 d .
H14 H 0.525301 0.580667 0.469446 0.015 Uiso 1 1 calc R
C15 C 0.3454(3) 0.47819(18) 0.55283(18) 0.0132(4) Uani 1 1 d .
C17 C 0.5980(3) 0.41860(19) 0.42940(18) 0.0155(4) Uani 1 1 d .
H17A H 0.677626 0.445042 0.370968 0.019 Uiso 1 1 calc R
H17B H 0.694899 0.404289 0.499667 0.019 Uiso 1 1 calc R
C18 C 0.4909(3) 0.31166(19) 0.39048(19) 0.0168(4) Uani 1 1 d .
C21 C 0.1744(3) 0.41802(19) 0.31646(17) 0.0139(4) Uani 1 1 d .
C23 C 0.3862(3) 0.57029(18) 0.24543(18) 0.0133(4) Uani 1 1 d .
C24 C 0.5260(3) 0.6589(2) 0.26194(19) 0.0180(4) Uani 1 1 d .
H24 H 0.565918 0.688214 0.335922 0.022 Uiso 1 1 calc R
C25 C 0.6072(3) 0.7046(2) 0.1722(2) 0.0196(5) Uani 1 1 d .
H25 H 0.702294 0.764688 0.183503 0.024 Uiso 1 1 calc R
C26 C 0.5459(3) 0.6602(2) 0.06582(19) 0.0175(4) Uani 1 1 d .
C27 C 0.4092(3) 0.5729(2) 0.04588(19) 0.0187(5) Uani 1 1 d .
H27 H 0.370454 0.544221 -0.028446 0.022 Uiso 1 1 calc R
C28 C 0.3290(3) 0.5274(2) 0.13669(18) 0.0165(4) Uani 1 1 d .
H28 H 0.234879 0.466932 0.124571 0.020 Uiso 1 1 calc R

loop_
_atom_site_aniso_label
_atom_site_aniso_U_11
_atom_site_aniso_U_22
_atom_site_aniso_U_33
_atom_site_aniso_U_23
_atom_site_aniso_U_13
_atom_site_aniso_U_12
O2 0.0231(8) 0.0252(9) 0.0177(8) 0.0001(7) 0.0084(6) -0.0051(7)
O11 0.0167(7) 0.0218(8) 0.0198(8) 0.0010(6) 0.0032(6) 0.0051(7)
O16 0.0199(8) 0.0220(8) 0.0190(8) 0.0058(7) 0.0036(6) 0.0043(7)
O19 0.0263(9) 0.0162(8) 0.0261(9) 0.0036(7) 0.0081(7) 0.0066(7)
O22 0.0139(7) 0.0211(8) 0.0209(8) -0.0007(7) 0.0019(6) -0.0019(7)
O30 0.0295(10) 0.0234(9) 0.0316(10) 0.0047(8) 0.0128(8) -0.0052(8)
O31 0.0277(9) 0.0574(14) 0.0175(9) 0.0104(9) 0.0022(7) -0.0059(9)
N9 0.0129(8) 0.0123(8) 0.0128(8) -0.0007(7) 0.0031(6) 0.0007(7)
N20 0.0176(9) 0.0109(9) 0.0214(10) -0.0005(7) 0.0031(8) -0.0001(7)
N29 0.0168(9) 0.0261(11) 0.0225(10) 0.0075(8) 0.0071(8) 0.0041(9)
C1 0.0243(12) 0.0256(13) 0.0236(12) 0.0069(10) 0.0105(9) -0.0005(10)
C3 0.0128(10) 0.0212(11) 0.0156(10) 0.0022(8) 0.0037(8) -0.0008(8)
C4 0.0176(10) 0.0175(11) 0.0177(10) -0.0041(9) 0.0052(8) -0.0006(9)
C5 0.0160(10) 0.0149(10) 0.0188(11) -0.0003(8) 0.0038(8) -0.0030(8)
C6 0.0120(9) 0.0159(10) 0.0140(10) 0.0008(8) 0.0026(7) -0.0002(8)
C7 0.0172(10) 0.0152(10) 0.0174(10) -0.0016(9) 0.0021(8) -0.0020(9)
C8 0.0176(10) 0.0149(11) 0.0205(11) 0.0028(9) 0.0034(8) -0.0038(9)
C10 0.0143(9) 0.0112(9) 0.0161(10) -0.0008(8) 0.0022(8) -0.0007(8)
C12 0.0165(10) 0.0122(10) 0.0152(10) 0.0009(8) 0.0032(8) 0.0028(8)
C13 0.0132(9) 0.0109(9) 0.0146(10) 0.0006(8) 0.0035(8) 0.0017(8)
C14 0.0122(9) 0.0129(10) 0.0134(9) 0.0005(7) 0.0023(7) 0.0018(8)
C15 0.0135(10) 0.0124(10) 0.0136(10) -0.0013(8) 0.0016(8) -0.0005(8)
C17 0.0126(9) 0.0172(10) 0.0172(10) 0.0034(9) 0.0040(8) 0.0029(9)
C18 0.0185(11) 0.0162(11) 0.0172(11) 0.0022(8) 0.0072(9) 0.0022(9)
C21 0.0153(10) 0.0146(10) 0.0130(9) 0.0009(8) 0.0061(7) -0.0007(8)
C23 0.0115(9) 0.0126(9) 0.0162(10) 0.0026(8) 0.0028(7) 0.0032(8)
C24 0.0195(10) 0.0180(11) 0.0162(10) -0.0004(9) 0.0020(8) -0.0003(9)
C25 0.0169(11) 0.0181(11) 0.0237(11) 0.0036(9) 0.0025(9) -0.0021(9)
C26 0.0157(10) 0.0205(11) 0.0171(10) 0.0064(9) 0.0050(8) 0.0021(9)
C27 0.0177(10) 0.0239(12) 0.0143(10) 0.0007(9) 0.0022(8) 0.0028(9)
C28 0.0156(10) 0.0175(11) 0.0166(10) -0.0011(8) 0.0032(8) -0.0007(9)

loop_
_atom_type_symbol
_atom_type_description
_atom_type_scat_dispersion_real
_atom_type_scat_dispersion_imag
_atom_type_scat_source
C C 0.0033 0.0016 'International Tables Vol C Tables 4.2.6.8 and 6.1.1.4'
H H 0.0000 0.0000 'International Tables Vol C Tables 4.2.6.8 and 6.1.1.4'
N N 0.0061 0.0033 'International Tables Vol C Tables 4.2.6.8 and 6.1.1.4'
O O 0.0106 0.0060 'International Tables Vol C Tables 4.2.6.8 and 6.1.1.4'

loop_
_geom_angle_atom_site_label_1
_geom_angle_atom_site_label_2
_geom_angle_atom_site_label_3
_geom_angle
C3 O2 C1 117.06(19)
C10 N9 C6 117.02(17)
C10 N9 C15 124.62(17)
C15 N9 C6 117.70(17)
C18 N20 H20 117.1(19)
C18 N20 C21 127.9(2)
C21 N20 H20 114.8(19)
O30 N29 C26 117.85(19)
O31 N29 O30 123.9(2)
O31 N29 C26 118.2(2)
O2 C1 H1A 109.5
O2 C1 H1B 109.5
O2 C1 H1C 109.5
H1A C1 H1B 109.5
H1A C1 H1C 109.5
H1B C1 H1C 109.5
O2 C3 C4 115.1(2)
O2 C3 C8 124.6(2)
C8 C3 C4 120.24(19)
C3 C4 H4 119.8
C5 C4 C3 120.4(2)
C5 C4 H4 119.8
C4 C5 H5 120.4
C4 C5 C6 119.2(2)
C6 C5 H5 120.4
C5 C6 N9 119.05(19)
C7 C6 N9 119.89(19)
C7 C6 C5 121.1(2)
C6 C7 H7 120.0
C6 C7 C8 120.1(2)
C8 C7 H7 120.0
C3 C8 C7 119.0(2)
C3 C8 H8 120.5
C7 C8 H8 120.5
O11 C10 N9 121.13(19)
O11 C10 C12 121.14(19)
N9 C10 C12 117.74(17)
C10 C12 H12A 108.5
C10 C12 H12B 108.5
C10 C12 C13 115.28(17)
H12A C12 H12B 107.5
C13 C12 H12A 108.5
C13 C12 H12B 108.5
C12 C13 C14 108.72(17)
C12 C13 C21 109.62(17)
C12 C13 C23 107.58(17)
C21 C13 C14 108.14(17)
C23 C13 C14 111.98(16)
C23 C13 C21 110.76(17)
C13 C14 H14 108.3
C15 C14 C13 111.04(17)
C15 C14 H14 108.3
C17 C14 C13 110.31(17)
C17 C14 H14 108.3
C17 C14 C15 110.39(17)
O16 C15 N9 120.50(18)
O16 C15 C14 122.03(19)
N9 C15 C14 117.46(17)
C14 C17 H17A 109.3
C14 C17 H17B 109.3
H17A C17 H17B 108.0
C18 C17 C14 111.66(18)
C18 C17 H17A 109.3
C18 C17 H17B 109.3
O19 C18 N20 119.9(2)
O19 C18 C17 123.6(2)
N20 C18 C17 116.53(19)
O22 C21 N20 120.5(2)
O22 C21 C13 123.6(2)
N20 C21 C13 115.91(18)
C24 C23 C13 119.10(19)
C28 C23 C13 121.61(19)
C28 C23 C24 119.14(19)
C23 C24 H24 119.5
C25 C24 C23 121.1(2)
C25 C24 H24 119.5
C24 C25 H25 121.0
C26 C25 C24 118.0(2)
C26 C25 H25 121.0
C25 C26 N29 118.3(2)
C27 C26 N29 118.9(2)
C27 C26 C25 122.8(2)
C26 C27 H27 120.6
C26 C27 C28 118.7(2)
C28 C27 H27 120.6
C23 C28 H28 119.9
C27 C28 C23 120.3(2)
C27 C28 H28 119.9

loop_
_geom_bond_atom_site_label_1
_geom_bond_atom_site_label_2
_geom_bond_distance
O2 C1 1.424(3)
O2 C3 1.367(3)
O11 C10 1.217(3)
O16 C15 1.210(3)
O19 C18 1.214(3)
O22 C21 1.211(3)
O30 N29 1.227(3)
O31 N29 1.218(3)
N9 C6 1.446(3)
N9 C10 1.397(3)
N9 C15 1.404(3)
N20 H20 0.901(13)
N20 C18 1.386(3)
N20 C21 1.388(3)
N29 C26 1.472(3)
C1 H1A 0.9800
C1 H1B 0.9800
C1 H1C 0.9800
C3 C4 1.392(3)
C3 C8 1.390(3)
C4 H4 0.9500
C4 C5 1.381(3)
C5 H5 0.9500
C5 C6 1.383(3)
C6 C7 1.379(3)
C7 H7 0.9500
C7 C8 1.396(3)
C8 H8 0.9500
C10 C12 1.504(3)
C12 H12A 0.9900
C12 H12B 0.9900
C12 C13 1.528(3)
C13 C14 1.535(3)
C13 C21 1.532(3)
C13 C23 1.532(3)
C14 H14 1.0000
C14 C15 1.523(3)
C14 C17 1.521(3)
C17 H17A 0.9900
C17 H17B 0.9900
C17 C18 1.499(3)
C23 C24 1.399(3)
C23 C28 1.394(3)
C24 H24 0.9500
C24 C25 1.384(3)
C25 H25 0.9500
C25 C26 1.380(3)
C26 C27 1.376(3)
C27 H27 0.9500
C27 C28 1.391(3)
C28 H28 0.9500

loop_
_geom_hbond_atom_site_label_D
_geom_hbond_atom_site_label_H
_geom_hbond_atom_site_label_A
_geom_hbond_distance_DH
_geom_hbond_distance_HA
_geom_hbond_distance_DA
_geom_hbond_angle_DHA
_geom_hbond_site_symmetry_A
_geom_hbond_publ_flag
C14 H14 O19 1.00 2.40 3.067(3) 123.1 2_656 yes

loop_
_geom_torsion_atom_site_label_1
_geom_torsion_atom_site_label_2
_geom_torsion_atom_site_label_3
_geom_torsion_atom_site_label_4
_geom_torsion
O2 C3 C4 C5 177.7(2)
O2 C3 C8 C7 -178.1(2)
O11 C10 C12 C13 -162.1(2)
O30 N29 C26 C25 10.4(3)
O30 N29 C26 C27 -171.9(2)
O31 N29 C26 C25 -168.5(2)
O31 N29 C26 C27 9.2(3)
N9 C6 C7 C8 -179.84(19)
N9 C10 C12 C13 18.2(3)
N29 C26 C27 C28 -177.4(2)
C1 O2 C3 C4 178.1(2)
C1 O2 C3 C8 -2.7(3)
C3 C4 C5 C6 1.3(3)
C4 C3 C8 C7 1.0(3)
C4 C5 C6 N9 179.35(19)
C4 C5 C6 C7 -0.7(3)
C5 C6 C7 C8 0.2(3)
C6 N9 C10 O11 -2.4(3)
C6 N9 C10 C12 177.27(19)
C6 N9 C15 O16 10.9(3)
C6 N9 C15 C14 -168.32(18)
C6 C7 C8 C3 -0.4(3)
C8 C3 C4 C5 -1.5(3)
C10 N9 C6 C5 -66.6(3)
C10 N9 C6 C7 113.5(2)
C10 N9 C15 O16 -178.6(2)
C10 N9 C15 C14 2.1(3)
C10 C12 C13 C14 -48.9(2)
C10 C12 C13 C21 69.2(2)
C10 C12 C13 C23 -170.32(18)
C12 C13 C14 C15 56.1(2)
C12 C13 C14 C17 178.78(17)
C12 C13 C21 O22 26.7(3)
C12 C13 C21 N20 -153.09(18)
C12 C13 C23 C24 71.3(2)
C12 C13 C23 C28 -104.2(2)
C13 C14 C15 O16 146.2(2)
C13 C14 C15 N9 -34.6(3)
C13 C14 C17 C18 -55.8(2)
C13 C23 C24 C25 -175.4(2)
C13 C23 C28 C27 175.1(2)
C14 C13 C21 O22 145.0(2)
C14 C13 C21 N20 -34.7(2)
C14 C13 C23 C24 -48.1(3)
C14 C13 C23 C28 136.4(2)
C14 C17 C18 O19 -154.4(2)
C14 C17 C18 N20 25.1(3)
C15 N9 C6 C5 104.6(2)
C15 N9 C6 C7 -75.3(3)
C15 N9 C10 O11 -173.0(2)
C15 N9 C10 C12 6.7(3)
C15 C14 C17 C18 67.3(2)
C17 C14 C15 O16 23.6(3)
C17 C14 C15 N9 -157.24(18)
C18 N20 C21 O22 -174.6(2)
C18 N20 C21 C13 5.1(3)
C21 N20 C18 O19 179.9(2)
C21 N20 C18 C17 0.4(3)
C21 C13 C14 C15 -62.9(2)
C21 C13 C14 C17 59.8(2)
C21 C13 C23 C24 -168.87(19)
C21 C13 C23 C28 15.6(3)
C23 C13 C14 C15 174.81(17)
C23 C13 C14 C17 -62.5(2)
C23 C13 C21 O22 -91.9(2)
C23 C13 C21 N20 88.3(2)
C23 C24 C25 C26 0.1(3)
C24 C23 C28 C27 -0.4(3)
C24 C25 C26 N29 177.3(2)
C24 C25 C26 C27 -0.3(3)
C25 C26 C27 C28 0.1(3)
C26 C27 C28 C23 0.3(3)
C28 C23 C24 C25 0.3(3)
